data_1556752
loop_
_publ_author_name
'Eikeland, Espen'
'Blichfeld, Anders B.'
'Borup, Kasper A.'
'Zhao, Kunpeng'
'Overgaard, Jacob'
'Shi, Xun'
'Chen, Lidong'
'Iversen, Bo B.'

_publ_section_title
;
 Crystal structure across the \b to \a phase transition in thermoelectric
 Cu<sub>2-<i>x</i></sub> Se.
;
_journal_coeditor_code LC5071SUP1
_journal_issue 'Pt 4'
_journal_name_full IUCrJ
_journal_page_first 476
_journal_page_last 485
_journal_paper_doi 10.1107/S2052252517005553
_journal_volume 4
_journal_year 2017
_chemical_formula_moiety '0.02(Cu96), 1(Se)'
_chemical_formula_sum 'Cu1.95 Se'
_chemical_formula_weight 202.86
_space_group_crystal_system cubic
_space_group_IT_number 225
_space_group_name_Hall '-F 4 2 3'
_space_group_name_H-M_alt 'F m -3 m'
_audit_creation_date 2017-01-24
_audit_creation_method
;
Olex2 1.2
(compiled 2017.01.04 svn.r3372 for OlexSys, GUI svn.r5292)
;
_cell_angle_alpha 90
_cell_angle_beta 90
_cell_angle_gamma 90
_cell_formula_units_Z 4
_cell_length_a 5.8449(2)
_cell_length_b 5.8449(2)
_cell_length_c 5.8449(2)
_cell_measurement_reflns_used 272
_cell_measurement_temperature 379.99(13)
_cell_measurement_theta_max 27.8170
_cell_measurement_theta_min 6.0050
_cell_volume 199.678(12)
_computing_cell_refinement 'CrysAlisPro 1.171.38.41 (Rigaku OD, 2015)'
_computing_data_collection 'CrysAlisPro 1.171.38.41 (Rigaku OD, 2015)'
_computing_data_reduction 'CrysAlisPro 1.171.38.41 (Rigaku OD, 2015)'
_computing_molecular_graphics 'Olex2 (Dolomanov et al., 2009)'
_computing_publication_material 'Olex2 (Dolomanov et al., 2009)'
_computing_structure_refinement 'ShelXL (Sheldrick, 2015)'
_computing_structure_solution 'ShelXS (Sheldrick, 2008)'
_diffrn_ambient_temperature 293(2)
_diffrn_detector_area_resol_mean 10.3590
_diffrn_detector_type Atlas
_diffrn_measured_fraction_theta_full 1.000
_diffrn_measured_fraction_theta_max 1.000
_diffrn_measurement_details
;
List of Runs (angles in degrees, time in seconds):

  # Type    Start    End  Width  t~exp~   \w     \q     \k     \f   Frames
--------------------------------------------------------------------------
  1  \w    -28.00 109.00   1.00   70.00    --   18.69  38.00 -60.00  137
  2  \w    -61.00  72.00   1.00   70.00    --  -19.62  57.00-150.00  133
  3  \w    -82.00  62.00   1.00   70.00    --   18.69 -77.00 -30.00  144
;
_diffrn_measurement_device 'four-circle diffractometer'
_diffrn_measurement_device_type 'SuperNova, Single source at offset, Atlas'
_diffrn_measurement_method '\w scans'
_diffrn_radiation_type MoK\a
_diffrn_radiation_wavelength 0.71073
_diffrn_reflns_av_R_equivalents 0.0865
_diffrn_reflns_av_unetI/netI 0.0238
_diffrn_reflns_Laue_measured_fraction_full 1.000
_diffrn_reflns_Laue_measured_fraction_max 1.000
_diffrn_reflns_limit_h_max 6
_diffrn_reflns_limit_h_min -6
_diffrn_reflns_limit_k_max 7
_diffrn_reflns_limit_k_min -7
_diffrn_reflns_limit_l_max 7
_diffrn_reflns_limit_l_min -7
_diffrn_reflns_number 380
_diffrn_reflns_point_group_measured_fraction_full 1.000
_diffrn_reflns_point_group_measured_fraction_max 1.000
_diffrn_reflns_theta_full 25.242
_diffrn_reflns_theta_max 26.004
_diffrn_reflns_theta_min 6.045
_exptl_absorpt_coefficient_mu 38.484
_exptl_absorpt_correction_T_max 1.00000
_exptl_absorpt_correction_T_min 0.22473
_exptl_absorpt_correction_type multi-scan
_exptl_absorpt_process_details
;
CrysAlisPro 1.171.38.41 (Rigaku Oxford Diffraction, 2015)
Empirical absorption correction using spherical harmonics,
 implemented in SCALE3 ABSPACK scaling algorithm.
;
_exptl_crystal_density_diffrn 6.748
_exptl_crystal_description irregular
_exptl_crystal_F_000 362
_exptl_crystal_size_max 0.0908
_exptl_crystal_size_mid 0.0493
_exptl_crystal_size_min 0.0167
_refine_diff_density_max 1.299
_refine_diff_density_min -0.675
_refine_diff_density_rms 0.240
_refine_ls_extinction_method none
_refine_ls_goodness_of_fit_ref 1.354
_refine_ls_hydrogen_treatment undef
_refine_ls_matrix_type full
_refine_ls_number_parameters 6
_refine_ls_number_reflns 22
_refine_ls_number_restraints 1
_refine_ls_restrained_S_all 1.317
_refine_ls_R_factor_all 0.0484
_refine_ls_R_factor_gt 0.0484
_refine_ls_shift/su_max 0.000
_refine_ls_shift/su_mean 0.000
_refine_ls_structure_factor_coef Fsqd
_refine_ls_weighting_details 'w=1/[\s^2^(Fo^2^)+(0.0353P)^2^+13.7650P] where P=(Fo^2^+2Fc^2^)/3'
_refine_ls_weighting_scheme calc
_refine_ls_wR_factor_gt 0.1062
_refine_ls_wR_factor_ref 0.1062
_reflns_Friedel_coverage 0.000
_reflns_number_gt 22
_reflns_number_total 22
_reflns_threshold_expression 'I > 2\s(I)'
_cod_data_source_file lc5071.cif
_cod_data_source_block Cu1p95Se_CVT1_380K
_cod_original_cell_volume 199.68(2)
_cod_database_code 1556752
_shelx_shelxl_version_number 2014/7
_shelx_space_group_comment
;
The symmetry employed for this shelxl refinement is uniquely defined
by the following loop, which should always be used as a source of
symmetry information in preference to the above space-group names.
They are only intended as comments.
;
_olex2_refinement_description
;
1. Uiso/Uaniso restraints and constraints
Uanis(Cu2) = Uanis(Cu1)
2. Others
 2*[Sof(Cu1)]+8*[Sof(Cu2)]=1.95 with esd of 0.01
;

loop_
_space_group_symop_operation_xyz
'x, y, z'
'-y, x, z'
'-x, -y, z'
'y, -x, z'
'x, -z, y'
'x, -y, -z'
'x, z, -y'
'z, y, -x'
'-x, y, -z'
'-z, y, x'
'z, x, y'
'y, z, x'
'-y, -z, x'
'z, -x, -y'
'-y, z, -x'
'-z, -x, y'
'-z, x, -y'
'y, -z, -x'
'y, x, -z'
'-y, -x, -z'
'-x, z, y'
'-x, -z, -y'
'z, -y, x'
'-z, -y, -x'
'x, y+1/2, z+1/2'
'-y, x+1/2, z+1/2'
'-x, -y+1/2, z+1/2'
'y, -x+1/2, z+1/2'
'x, -z+1/2, y+1/2'
'x, -y+1/2, -z+1/2'
'x, z+1/2, -y+1/2'
'z, y+1/2, -x+1/2'
'-x, y+1/2, -z+1/2'
'-z, y+1/2, x+1/2'
'z, x+1/2, y+1/2'
'y, z+1/2, x+1/2'
'-y, -z+1/2, x+1/2'
'z, -x+1/2, -y+1/2'
'-y, z+1/2, -x+1/2'
'-z, -x+1/2, y+1/2'
'-z, x+1/2, -y+1/2'
'y, -z+1/2, -x+1/2'
'y, x+1/2, -z+1/2'
'-y, -x+1/2, -z+1/2'
'-x, z+1/2, y+1/2'
'-x, -z+1/2, -y+1/2'
'z, -y+1/2, x+1/2'
'-z, -y+1/2, -x+1/2'
'x+1/2, y, z+1/2'
'-y+1/2, x, z+1/2'
'-x+1/2, -y, z+1/2'
'y+1/2, -x, z+1/2'
'x+1/2, -z, y+1/2'
'x+1/2, -y, -z+1/2'
'x+1/2, z, -y+1/2'
'z+1/2, y, -x+1/2'
'-x+1/2, y, -z+1/2'
'-z+1/2, y, x+1/2'
'z+1/2, x, y+1/2'
'y+1/2, z, x+1/2'
'-y+1/2, -z, x+1/2'
'z+1/2, -x, -y+1/2'
'-y+1/2, z, -x+1/2'
'-z+1/2, -x, y+1/2'
'-z+1/2, x, -y+1/2'
'y+1/2, -z, -x+1/2'
'y+1/2, x, -z+1/2'
'-y+1/2, -x, -z+1/2'
'-x+1/2, z, y+1/2'
'-x+1/2, -z, -y+1/2'
'z+1/2, -y, x+1/2'
'-z+1/2, -y, -x+1/2'
'x+1/2, y+1/2, z'
'-y+1/2, x+1/2, z'
'-x+1/2, -y+1/2, z'
'y+1/2, -x+1/2, z'
'x+1/2, -z+1/2, y'
'x+1/2, -y+1/2, -z'
'x+1/2, z+1/2, -y'
'z+1/2, y+1/2, -x'
'-x+1/2, y+1/2, -z'
'-z+1/2, y+1/2, x'
'z+1/2, x+1/2, y'
'y+1/2, z+1/2, x'
'-y+1/2, -z+1/2, x'
'z+1/2, -x+1/2, -y'
'-y+1/2, z+1/2, -x'
'-z+1/2, -x+1/2, y'
'-z+1/2, x+1/2, -y'
'y+1/2, -z+1/2, -x'
'y+1/2, x+1/2, -z'
'-y+1/2, -x+1/2, -z'
'-x+1/2, z+1/2, y'
'-x+1/2, -z+1/2, -y'
'z+1/2, -y+1/2, x'
'-z+1/2, -y+1/2, -x'
'-x, -y, -z'
'y, -x, -z'
'x, y, -z'
'-y, x, -z'
'-x, z, -y'
'-x, y, z'
'-x, -z, y'
'-z, -y, x'
'x, -y, z'
'z, -y, -x'
'-z, -x, -y'
'-y, -z, -x'
'y, z, -x'
'-z, x, y'
'y, -z, x'
'z, x, -y'
'z, -x, y'
'-y, z, x'
'-y, -x, z'
'y, x, z'
'x, -z, -y'
'x, z, y'
'-z, y, -x'
'z, y, x'
'-x, -y+1/2, -z+1/2'
'y, -x+1/2, -z+1/2'
'x, y+1/2, -z+1/2'
'-y, x+1/2, -z+1/2'
'-x, z+1/2, -y+1/2'
'-x, y+1/2, z+1/2'
'-x, -z+1/2, y+1/2'
'-z, -y+1/2, x+1/2'
'x, -y+1/2, z+1/2'
'z, -y+1/2, -x+1/2'
'-z, -x+1/2, -y+1/2'
'-y, -z+1/2, -x+1/2'
'y, z+1/2, -x+1/2'
'-z, x+1/2, y+1/2'
'y, -z+1/2, x+1/2'
'z, x+1/2, -y+1/2'
'z, -x+1/2, y+1/2'
'-y, z+1/2, x+1/2'
'-y, -x+1/2, z+1/2'
'y, x+1/2, z+1/2'
'x, -z+1/2, -y+1/2'
'x, z+1/2, y+1/2'
'-z, y+1/2, -x+1/2'
'z, y+1/2, x+1/2'
'-x+1/2, -y, -z+1/2'
'y+1/2, -x, -z+1/2'
'x+1/2, y, -z+1/2'
'-y+1/2, x, -z+1/2'
'-x+1/2, z, -y+1/2'
'-x+1/2, y, z+1/2'
'-x+1/2, -z, y+1/2'
'-z+1/2, -y, x+1/2'
'x+1/2, -y, z+1/2'
'z+1/2, -y, -x+1/2'
'-z+1/2, -x, -y+1/2'
'-y+1/2, -z, -x+1/2'
'y+1/2, z, -x+1/2'
'-z+1/2, x, y+1/2'
'y+1/2, -z, x+1/2'
'z+1/2, x, -y+1/2'
'z+1/2, -x, y+1/2'
'-y+1/2, z, x+1/2'
'-y+1/2, -x, z+1/2'
'y+1/2, x, z+1/2'
'x+1/2, -z, -y+1/2'
'x+1/2, z, y+1/2'
'-z+1/2, y, -x+1/2'
'z+1/2, y, x+1/2'
'-x+1/2, -y+1/2, -z'
'y+1/2, -x+1/2, -z'
'x+1/2, y+1/2, -z'
'-y+1/2, x+1/2, -z'
'-x+1/2, z+1/2, -y'
'-x+1/2, y+1/2, z'
'-x+1/2, -z+1/2, y'
'-z+1/2, -y+1/2, x'
'x+1/2, -y+1/2, z'
'z+1/2, -y+1/2, -x'
'-z+1/2, -x+1/2, -y'
'-y+1/2, -z+1/2, -x'
'y+1/2, z+1/2, -x'
'-z+1/2, x+1/2, y'
'y+1/2, -z+1/2, x'
'z+1/2, x+1/2, -y'
'z+1/2, -x+1/2, y'
'-y+1/2, z+1/2, x'
'-y+1/2, -x+1/2, z'
'y+1/2, x+1/2, z'
'x+1/2, -z+1/2, -y'
'x+1/2, z+1/2, y'
'-z+1/2, y+1/2, -x'
'z+1/2, y+1/2, x'

loop_
_atom_site_label
_atom_site_type_symbol
_atom_site_fract_x
_atom_site_fract_y
_atom_site_fract_z
_atom_site_U_iso_or_equiv
_atom_site_adp_type
_atom_site_occupancy
_atom_site_site_symmetry_order
_atom_site_calc_flag
_atom_site_refinement_flags_posn
_atom_site_refinement_flags_adp
_atom_site_refinement_flags_occupancy
_atom_site_disorder_assembly
_atom_site_disorder_group
Cu1 Cu 0.2500 0.2500 0.2500 0.066(4) Uani 0.61(2) 24 d S T P A 2
Se2 Se 0.0000 0.0000 0.0000 0.0376(19) Uani 1 48 d S T P B 1
Cu2 Cu 0.338(4) 0.338(4) 0.338(4) 0.066(4) Uani 0.091(6) 6 d S T P C 3

loop_
_atom_site_aniso_label
_atom_site_aniso_U_11
_atom_site_aniso_U_22
_atom_site_aniso_U_33
_atom_site_aniso_U_23
_atom_site_aniso_U_13
_atom_site_aniso_U_12
Cu1 0.066(4) 0.066(4) 0.066(4) 0.000 0.000 0.000
Se2 0.0376(19) 0.0376(19) 0.0376(19) 0.000 0.000 0.000
Cu2 0.066(4) 0.066(4) 0.066(4) 0.000 0.000 0.000

loop_
_atom_type_symbol
_atom_type_description
_atom_type_scat_dispersion_real
_atom_type_scat_dispersion_imag
_atom_type_scat_source
Cu Cu 0.3201 1.2651 'International Tables Vol C Tables 4.2.6.8 and 6.1.1.4'
Se Se -0.0929 2.2259 'International Tables Vol C Tables 4.2.6.8 and 6.1.1.4'

loop_
_geom_angle_atom_site_label_1
_geom_angle_atom_site_label_2
_geom_angle_atom_site_label_3
_geom_angle
_geom_angle_site_symmetry_1
_geom_angle_site_symmetry_3
Cu1 Cu1 Cu1 90.0 169_556 121
Cu1 Cu1 Cu1 180.0 145 145_565
Cu1 Cu1 Cu1 90.0 145 169
Cu1 Cu1 Cu1 90.0 121_655 145_565
Cu1 Cu1 Cu1 90.0 121 169
Cu1 Cu1 Cu1 90.0 121_655 169
Cu1 Cu1 Cu1 90.0 169_556 145
Cu1 Cu1 Cu1 90.0 169_556 121_655
Cu1 Cu1 Cu1 90.0 121 145
Cu1 Cu1 Cu1 180.0 169_556 169
Cu1 Cu1 Cu1 90.0 121_655 145
Cu1 Cu1 Cu1 180.0 121 121_655
Cu1 Cu1 Cu1 90.0 169_556 145_565
Cu1 Cu1 Cu1 90.0 121 145_565
Cu1 Cu1 Cu1 90.0 145_565 169
Cu2 Cu2 Cu2 120.000(2) 75 98_566
Cu2 Cu2 Cu2 115.5(11) 2_655 145_565
Cu2 Cu2 Cu2 45.000(1) 2_655 3_665
Cu2 Cu2 Cu2 45.000(1) 99_556 98_566
Cu2 Cu2 Cu2 120.0 148 3_665
Cu2 Cu2 Cu2 60.000(2) 3_665 98_566
Cu2 Cu2 Cu2 75.2(15) 145_565 3_665
Cu2 Cu2 Cu2 90.001(4) 4_565 100_656
Cu2 Cu2 Cu2 119.8(2) 121_655 145_565
Cu2 Cu2 Cu2 75.2(15) 169_556 100_656
Cu2 Cu2 Cu2 120.000(2) 122 3_665
Cu2 Cu2 Cu2 115.5(11) 2_655 169_556
Cu2 Cu2 Cu2 75.2(15) 121_655 3_665
Cu2 Cu2 Cu2 52.5(18) 148 145_565
Cu2 Cu2 Cu2 104.8(15) 122 145_565
Cu2 Cu2 Cu2 45.0 4_565 98_566
Cu2 Cu2 Cu2 120.000(2) 148 98_566
Cu2 Cu2 Cu2 75.2(15) 169_556 98_566
Cu2 Cu2 Cu2 37.5(18) 4_565 145_565
Cu2 Cu2 Cu2 120.000(1) 75 100_656
Cu2 Cu2 Cu2 45.000(2) 4_565 3_665
Cu2 Cu2 Cu2 45.000(1) 99_556 100_656
Cu2 Cu2 Cu2 90.001(5) 2_655 98_566
Cu2 Cu2 Cu2 60.000(1) 3_665 100_656
Cu2 Cu2 Cu2 119.8(2) 169_556 145_565
Cu2 Cu2 Cu2 135.000(1) 122 4_565
Cu2 Cu2 Cu2 75.2(15) 145_565 98_566
Cu2 Cu2 Cu2 135.000(3) 148 2_655
Cu2 Cu2 Cu2 127.5(18) 169_556 3_665
Cu2 Cu2 Cu2 135.000(1) 75 2_655
Cu2 Cu2 Cu2 120.0 122 100_656
Cu2 Cu2 Cu2 90.000(6) 122 2_655
Cu2 Cu2 Cu2 115.5(11) 99_556 145_565
Cu2 Cu2 Cu2 90.001(4) 4_565 2_655
Cu2 Cu2 Cu2 75.2(15) 121_655 100_656
Cu2 Cu2 Cu2 135.0 148 99_556
Cu2 Cu2 Cu2 180(3) 75 3_665
Cu2 Cu2 Cu2 90.000(2) 75 99_556
Cu2 Cu2 Cu2 60.000(1) 98_566 100_656
Cu2 Cu2 Cu2 135.0 122 99_556
Cu2 Cu2 Cu2 90.001(3) 99_556 3_665
Cu2 Cu2 Cu2 90.001(3) 4_565 99_556
Cu2 Cu2 Cu2 119.8(2) 121_655 169_556
Cu2 Cu2 Cu2 90.001(2) 2_655 99_556
Cu2 Cu2 Cu2 104.8(15) 75 145_565
Cu2 Cu2 Cu2 104.8(15) 148 121_655
Cu2 Cu2 Cu2 180(3) 122 98_566
Cu2 Cu2 Cu2 104.8(15) 75 121_655
Cu2 Cu2 Cu2 59.999(4) 148 75
Cu2 Cu2 Cu2 52.5(18) 122 121_655
Cu2 Cu2 Cu2 127.5(18) 121_655 98_566
Cu2 Cu2 Cu2 115.5(11) 4_565 121_655
Cu2 Cu2 Cu2 59.999(1) 148 122
Cu2 Cu2 Cu2 37.5(18) 2_655 121_655
Cu2 Cu2 Cu2 180.0(18) 148 100_656
Cu2 Cu2 Cu2 115.5(11) 99_556 121_655
Cu2 Cu2 Cu2 59.999(1) 75 122
Cu2 Cu2 Cu2 104.8(15) 148 169_556
Cu2 Cu2 Cu2 45.0 2_655 100_656
Cu2 Cu2 Cu2 52.5(18) 75 169_556
Cu2 Cu2 Cu2 90.000(1) 148 4_565
Cu2 Cu2 Cu2 104.8(15) 122 169_556
Cu2 Cu2 Cu2 127.5(18) 145_565 100_656
Cu2 Cu2 Cu2 115.5(11) 4_565 169_556
Cu2 Cu2 Cu2 135.000(1) 75 4_565
Cu2 Cu2 Cu2 37.5(18) 99_556 169_556

loop_
_geom_bond_atom_site_label_1
_geom_bond_atom_site_label_2
_geom_bond_distance
_geom_bond_site_symmetry_2
Cu1 Cu1 2.92244(11) 169_556
Cu1 Cu1 2.92244(11) 121_655
Cu1 Cu1 2.92244(11) 121
Cu1 Cu1 2.92244(11) 145_565
Cu1 Cu1 2.92244(11) 145
Cu1 Cu1 2.92244(11) 169
Cu2 Cu2 2.388(3) 169_556
Cu2 Cu2 1.89(4) 99_556
Cu2 Cu2 2.388(3) 145_565
Cu2 Cu2 2.68(6) 3_665
Cu2 Cu2 2.68(6) 98_566
Cu2 Cu2 2.68(6) 100_656
Cu2 Cu2 1.46(6) 148
Cu2 Cu2 2.388(3) 121_655
Cu2 Cu2 1.46(6) 75
Cu2 Cu2 1.89(4) 2_655
Cu2 Cu2 1.46(6) 122
Cu2 Cu2 1.89(4) 4_565
